data_4085965
loop_
_publ_author_name
'Krogman, Jeremy P.'
'Foxman, Bruce M.'
'Thomas, Christine M.'

_publ_section_title
;
 Formation and Subsequent Reactivity of a N2-Stabilized Cobalt--Hydride
 Complex
;
_journal_issue 13
_journal_name_full Organometallics
_journal_page_first 3159
_journal_paper_doi 10.1021/acs.organomet.5b00182
_journal_volume 34
_journal_year 2015
_chemical_formula_moiety 'C64.00 H90 Co1 N3 O2.00 P3 Si1 Zr1'
_chemical_formula_sum 'C64 H90 Co N3 O2 P3 Si Zr'
_chemical_formula_weight 1204.60
_space_group_IT_number 148
_symmetry_cell_setting trigonal
_symmetry_space_group_name_Hall '-R 3'
_symmetry_space_group_name_H-M 'R -3 :H'
_atom_sites_solution_hydrogens difmap
_atom_sites_solution_primary direct
_audit_creation_date 11-11-10
_audit_creation_method CRYSTALS_ver_14.30
_cell_angle_alpha 90
_cell_angle_beta 90
_cell_angle_gamma 120
_cell_formula_units_Z 6
_cell_length_a 19.1775(12)
_cell_length_b 19.1775(12)
_cell_length_c 32.006(2)
_cell_measurement_reflns_used 9820
_cell_measurement_temperature 120
_cell_measurement_theta_max 30
_cell_measurement_theta_min 3
_cell_volume 10194.0(11)
_computing_cell_refinement 'Apex2 (Bruker AXS, 2006)'
_computing_data_collection 'Apex2 (Bruker AXS, 2006)'
_computing_data_reduction 'Apex2 (Bruker AXS, 2006)'
_computing_molecular_graphics 'CAMERON (Watkin et al., 1996)'
_computing_publication_material 'CRYSTALS (Betteridge et al., 2003)'
_computing_structure_refinement 'CRYSTALS (Betteridge et al., 2003)'
_computing_structure_solution 'SIR92 (Altomare et al., 1994)'
_diffrn_ambient_temperature 120
_diffrn_measured_fraction_theta_full 0.999
_diffrn_measured_fraction_theta_max 0.999
_diffrn_measurement_device Area
_diffrn_measurement_device_type 'Bruker Kappa Apex2'
_diffrn_measurement_method '\f & \w scans'
_diffrn_radiation_monochromator graphite
_diffrn_radiation_type 'Mo K\a'
_diffrn_radiation_wavelength 0.71073
_diffrn_reflns_av_R_equivalents 0.026
_diffrn_reflns_limit_h_max 13
_diffrn_reflns_limit_h_min -26
_diffrn_reflns_limit_k_max 26
_diffrn_reflns_limit_k_min 0
_diffrn_reflns_limit_l_max 44
_diffrn_reflns_limit_l_min 0
_diffrn_reflns_number 6633
_diffrn_reflns_theta_full 30.025
_diffrn_reflns_theta_max 30.025
_diffrn_reflns_theta_min 1.767
_diffrn_standards_number 0
_exptl_absorpt_coefficient_mu 0.526
_exptl_absorpt_correction_T_max 0.88
_exptl_absorpt_correction_T_min 0.78
_exptl_absorpt_correction_type numerical
_exptl_absorpt_process_details
; 
 Analytical Absorption (De Meulenaer & Tompa, 1965) 
;
_exptl_crystal_colour yellow
_exptl_crystal_density_diffrn 1.177
_exptl_crystal_density_method 'not measured'
_exptl_crystal_description prism
_exptl_crystal_F_000 3821.999
_exptl_crystal_size_max 0.550
_exptl_crystal_size_mid 0.470
_exptl_crystal_size_min 0.240
_platon_squeeze_details
;
During the structure solution, electron density difference 
maps revealed that there were considerable disordered 
solvent molecules, which could not be successfully modeled.  
From history, the remaining solvate was likely ether in a 
volume of 1554.6 \%A3 per unit cell (15.3%).  It appeared 
that the cavity areas contained about six ether molecules, 
located near the centers of symmetry at (0, 0, 0), 
(0.333, 0.667, 0.667) and (0.667, 0.333, 0.333) as shown  
in the ac projection above.  Modeling with or without 
restraints was unsuccessful, as was step by step acquisition 
of peaks using successive electron density difference maps.  
Thus, the structure factors were modified using the PLATON 
SQUEEZE technique, in order to produce a ?solvate-free? 
structure factor set.  PLATON reported a total electron 
density of 225 e- per unit cell, likely representing six 
ether molecules, consistent with our earlier observations.  
Use of the SQUEEZE technique resulted in a decrease of 
ca. 1.4 % in R. 
;
_refine_diff_density_max 0.59
_refine_diff_density_min -0.63
_refine_ls_extinction_method None
_refine_ls_goodness_of_fit_ref 1.0318
_refine_ls_hydrogen_treatment constr
_refine_ls_matrix_type full
_refine_ls_number_parameters 228
_refine_ls_number_reflns 6633
_refine_ls_number_restraints 0
_refine_ls_R_factor_all 0.0284
_refine_ls_R_factor_gt 0.0263
_refine_ls_shift/su_max 0.0040076
_refine_ls_shift/su_mean 0.0001282
_refine_ls_structure_factor_coef Fsqd
_refine_ls_weighting_details
;
 Method= Modified Sheldrick 
 w=1/[\s^2^(F^2^) + ( 0.04P)^2^ +15.09P] 
 ,where P=(max(Fo^2^,0) + 2Fc^2^)/3 
;
_refine_ls_weighting_scheme calc
_refine_ls_wR_factor_all 0.0741
_refine_ls_wR_factor_gt 0.0701
_refine_ls_wR_factor_ref 0.0741
_reflns_limit_h_max 13
_reflns_limit_h_min -26
_reflns_limit_k_max 26
_reflns_limit_k_min 0
_reflns_limit_l_max 44
_reflns_limit_l_min 0
_reflns_number_gt 6228
_reflns_number_total 6633
_reflns_threshold_expression I>2.0\s(I)
_oxford_diffrn_Wilson_B_factor 0.00
_oxford_diffrn_Wilson_scale 0.00
_oxford_refine_ls_r_factor_ref 0.0284
_oxford_refine_ls_scale 0.040230(3)
_oxford_reflns_number_all 6633
_oxford_reflns_threshold_expression_ref I>-10.0\s(I)
_oxford_structure_analysis_title 'jk_82_0m in R-3'
_cod_data_source_file om5b00182_si_002.cif
_cod_data_source_block 6
_cod_depositor_comments
;
The following automatic conversions were performed:

'_symmetry_cell_setting' value 'Trigonal' changed to 'trigonal'
according to
/usr/data/users/saulius/crontab/automatic-downloads/rss-feeds/ACS/lib/dictionaries/cif_core.dic
dictionary named 'cif_core.dic' version 2.4.2 from 2011-04-26.

'_atom_sites_solution_primary' value 'Direct' changed to 'direct'
according to
/usr/data/users/saulius/crontab/automatic-downloads/rss-feeds/ACS/lib/dictionaries/cif_core.dic
dictionary named 'cif_core.dic' version 2.4.2 from 2011-04-26.

Automatic conversion script
Id: cif_fix_values 3271 2015-04-21 07:52:19Z andrius 

 Adding full bibliography for 4085963--4085969.cif.
;
_cod_original_cell_volume 10194.1(11)
_cod_original_sg_symbol_H-M 'R -3 '
_cod_original_formula_sum 'C64.00 H90 Co1 N3 O2.00 P3 Si1 Zr1'
_cod_database_code 4085965

loop_
_symmetry_equiv_pos_as_xyz
x,y,z
-x,-y,-z
x+1/3,y+2/3,z+2/3
-x+1/3,-y+2/3,-z+2/3
x+2/3,y+1/3,z+1/3
-x+2/3,-y+1/3,-z+1/3
-y,x-y,z
y,-x+y,-z
-y+1/3,x-y+2/3,z+2/3
y+1/3,-x+y+2/3,-z+2/3
-y+2/3,x-y+1/3,z+1/3
y+2/3,-x+y+1/3,-z+1/3
-x+y,-x,z
x-y,x,-z
-x+y+1/3,-x+2/3,z+2/3
x-y+1/3,x+2/3,-z+2/3
-x+y+2/3,-x+1/3,z+1/3
x-y+2/3,x+1/3,-z+1/3

loop_
_atom_site_label
_atom_site_type_symbol
_atom_site_fract_x
_atom_site_fract_y
_atom_site_fract_z
_atom_site_U_iso_or_equiv
_atom_site_occupancy
_atom_site_adp_type
_atom_site_refinement_flags_posn
_atom_site_refinement_flags_adp
Zr1 Zr 0.6667 0.3333 0.630771(5) 0.0122 1.0000 Uani S T
Co1 Co 0.6667 0.3333 0.544046(8) 0.0194 1.0000 Uani S T
P1 P 0.793527(17) 0.395407(18) 0.565897(9) 0.0172 1.0000 Uani . .
Si1 Si 0.6667 0.3333 0.744018(16) 0.0157 1.0000 Uani S T
O1 O 0.68828(17) 0.3467(3) 0.45402(9) 0.0385(9) 0.3333 Uiso . .
O2 O 0.6667 0.3333 0.69259(4) 0.0164 1.0000 Uani S T
N1 N 0.79129(5) 0.37894(6) 0.61798(3) 0.0154 1.0000 Uani . .
C1 C 0.6829(2) 0.3419(4) 0.49008(9) 0.0229(9) 0.3333 Uiso . .
C2 C 0.84900(7) 0.50743(7) 0.55834(4) 0.0221 1.0000 Uani . .
C3 C 0.84833(9) 0.53393(9) 0.51319(4) 0.0314 1.0000 Uani . .
C4 C 0.93510(8) 0.55573(8) 0.57553(4) 0.0274 1.0000 Uani . .
C5 C 0.85778(8) 0.35933(8) 0.54051(4) 0.0254 1.0000 Uani . .
C6 C 0.85511(9) 0.35992(10) 0.49258(4) 0.0355 1.0000 Uani . .
C7 C 0.94669(8) 0.39980(9) 0.55389(5) 0.0316 1.0000 Uani . .
C8 C 0.85493(6) 0.40283(7) 0.64803(3) 0.0173 1.0000 Uani . .
C9 C 0.89243(7) 0.35665(7) 0.65518(4) 0.0212 1.0000 Uani . .
C10 C 0.86901(8) 0.27893(8) 0.63272(5) 0.0266 1.0000 Uani . .
C11 C 0.95297(8) 0.38186(8) 0.68542(4) 0.0288 1.0000 Uani . .
C12 C 0.97565(9) 0.44902(9) 0.71012(5) 0.0331 1.0000 Uani . .
C13 C 1.03814(12) 0.47266(13) 0.74407(6) 0.0545 1.0000 Uani . .
C14 C 0.93594(8) 0.49233(8) 0.70397(4) 0.0279 1.0000 Uani . .
C15 C 0.87636(7) 0.47069(7) 0.67379(4) 0.0203 1.0000 Uani . .
C16 C 0.83661(7) 0.52064(7) 0.66951(4) 0.0227 1.0000 Uani . .
C17 C 0.73287(7) 0.43889(7) 0.76349(3) 0.0182 1.0000 Uani . .
C18 C 0.80021(7) 0.46122(7) 0.78882(4) 0.0220 1.0000 Uani . .
C19 C 0.84886(8) 0.54074(8) 0.80196(4) 0.0272 1.0000 Uani . .
C20 C 0.83045(8) 0.59935(8) 0.79004(4) 0.0285 1.0000 Uani . .
C21 C 0.76350(8) 0.57836(8) 0.76518(4) 0.0275 1.0000 Uani . .
C22 C 0.71515(8) 0.49905(7) 0.75213(4) 0.0226 1.0000 Uani . .
H21 H 0.8163 0.5245 0.5740 0.0268 1.0000 Uiso R .
H31 H 0.8875 0.5305 0.4966 0.0470 1.0000 Uiso R .
H32 H 0.8609 0.5900 0.5125 0.0467 1.0000 Uiso R .
H33 H 0.7974 0.5035 0.5002 0.0462 1.0000 Uiso R .
H41 H 0.9501 0.6114 0.5798 0.0410 1.0000 Uiso R .
H42 H 0.9714 0.5534 0.5551 0.0404 1.0000 Uiso R .
H43 H 0.9417 0.5334 0.6020 0.0408 1.0000 Uiso R .
H51 H 0.8325 0.3030 0.5484 0.0292 1.0000 Uiso R .
H61 H 0.8810 0.3302 0.4826 0.0524 1.0000 Uiso R .
H62 H 0.8006 0.3342 0.4841 0.0528 1.0000 Uiso R .
H63 H 0.8844 0.4148 0.4841 0.0530 1.0000 Uiso R .
H71 H 0.9775 0.4486 0.5380 0.0466 1.0000 Uiso R .
H72 H 0.9535 0.4136 0.5833 0.0460 1.0000 Uiso R .
H73 H 0.9673 0.3646 0.5474 0.0469 1.0000 Uiso R .
H101 H 0.9118 0.2854 0.6151 0.0404 1.0000 Uiso R .
H102 H 0.8577 0.2369 0.6535 0.0396 1.0000 Uiso R .
H103 H 0.8222 0.2630 0.6165 0.0395 1.0000 Uiso R .
H111 H 0.9782 0.3506 0.6886 0.0339 1.0000 Uiso R .
H131 H 1.0716 0.4506 0.7382 0.0816 1.0000 Uiso R .
H132 H 1.0707 0.5306 0.7451 0.0815 1.0000 Uiso R .
H133 H 1.0134 0.4539 0.7712 0.0820 1.0000 Uiso R .
H141 H 0.9493 0.5384 0.7199 0.0334 1.0000 Uiso R .
H161 H 0.8483 0.5553 0.6925 0.0342 1.0000 Uiso R .
H162 H 0.7787 0.4885 0.6687 0.0335 1.0000 Uiso R .
H163 H 0.8549 0.5539 0.6455 0.0342 1.0000 Uiso R .
H181 H 0.8128 0.4221 0.7989 0.0258 1.0000 Uiso R .
H191 H 0.8945 0.5548 0.8185 0.0317 1.0000 Uiso R .
H201 H 0.8627 0.6529 0.7994 0.0344 1.0000 Uiso R .
H211 H 0.7498 0.6171 0.7573 0.0328 1.0000 Uiso R .
H221 H 0.6726 0.4878 0.7338 0.0271 1.0000 Uiso R .

loop_
_atom_site_aniso_label
_atom_site_aniso_U_11
_atom_site_aniso_U_22
_atom_site_aniso_U_33
_atom_site_aniso_U_23
_atom_site_aniso_U_13
_atom_site_aniso_U_12
Zr1 0.01260(6) 0.01260(6) 0.01138(8) 0.0000 0.0000 0.00630(3)
Co1 0.02325(9) 0.02325(9) 0.01181(12) 0.0000 0.0000 0.01162(4)
P1 0.01827(13) 0.01911(13) 0.01478(13) 0.00072(9) 0.00432(9) 0.00978(11)
Si1 0.01767(14) 0.01767(14) 0.0118(2) 0.0000 0.0000 0.00884(7)
O2 0.0185(4) 0.0185(4) 0.0124(6) 0.0000 0.0000 0.00923(19)
N1 0.0149(4) 0.0170(4) 0.0149(4) 0.0003(3) 0.0007(3) 0.0085(3)
C2 0.0234(5) 0.0213(5) 0.0216(5) 0.0040(4) 0.0069(4) 0.0111(4)
C3 0.0380(7) 0.0299(6) 0.0245(6) 0.0100(5) 0.0096(5) 0.0155(6)
C4 0.0235(6) 0.0213(5) 0.0332(7) 0.0013(5) 0.0064(5) 0.0081(5)
C5 0.0250(6) 0.0255(6) 0.0266(6) -0.0016(5) 0.0093(5) 0.0134(5)
C6 0.0375(7) 0.0394(8) 0.0263(7) -0.0053(6) 0.0132(6) 0.0167(6)
C7 0.0250(6) 0.0322(7) 0.0395(7) -0.0007(6) 0.0106(5) 0.0157(5)
C8 0.0147(4) 0.0182(5) 0.0185(5) 0.0012(4) 0.0005(4) 0.0078(4)
C9 0.0171(5) 0.0215(5) 0.0257(6) 0.0029(4) 0.0005(4) 0.0102(4)
C10 0.0229(5) 0.0223(6) 0.0390(7) 0.0018(5) 0.0010(5) 0.0145(5)
C11 0.0226(6) 0.0326(7) 0.0331(7) 0.0057(5) -0.0044(5) 0.0152(5)
C12 0.0269(6) 0.0380(7) 0.0299(7) 0.0014(6) -0.0098(5) 0.0127(6)
C13 0.0493(10) 0.0638(12) 0.0491(10) -0.0080(9) -0.0302(9) 0.0273(9)
C14 0.0262(6) 0.0278(6) 0.0238(6) -0.0043(5) -0.0053(5) 0.0091(5)
C15 0.0193(5) 0.0196(5) 0.0195(5) -0.0006(4) 0.0005(4) 0.0078(4)
C16 0.0246(5) 0.0193(5) 0.0240(6) -0.0036(4) 0.0018(4) 0.0109(4)
C17 0.0203(5) 0.0192(5) 0.0136(4) -0.0002(4) 0.0013(4) 0.0088(4)
C18 0.0233(5) 0.0225(5) 0.0178(5) 0.0004(4) -0.0016(4) 0.0097(4)
C19 0.0245(6) 0.0261(6) 0.0229(6) -0.0025(5) -0.0031(5) 0.0066(5)
C20 0.0304(6) 0.0202(5) 0.0271(6) -0.0042(5) 0.0027(5) 0.0067(5)
C21 0.0342(7) 0.0218(6) 0.0284(6) -0.0005(5) 0.0029(5) 0.0154(5)
C22 0.0258(6) 0.0237(5) 0.0202(5) -0.0013(4) -0.0005(4) 0.0138(5)

loop_
_atom_type_symbol
_atom_type_scat_dispersion_real
_atom_type_scat_dispersion_imag
_atom_type_scat_Cromer_Mann_a1
_atom_type_scat_Cromer_Mann_b1
_atom_type_scat_Cromer_Mann_a2
_atom_type_scat_Cromer_Mann_b2
_atom_type_scat_Cromer_Mann_a3
_atom_type_scat_Cromer_Mann_b3
_atom_type_scat_Cromer_Mann_a4
_atom_type_scat_Cromer_Mann_b4
_atom_type_scat_Cromer_Mann_c
_atom_type_scat_source
C 0.0033 0.0016 2.3100 20.8439 1.0200 10.2075 1.5886 0.5687 0.8650 51.6512 0.2156 'International Tables Vol C 4.2.6.8 and 6.1.1.4'
H 0.0000 0.0000 0.4930 10.5109 0.3229 26.1257 0.1402 3.1424 0.0408 57.7998 0.0030 'International Tables Vol C 4.2.6.8 and 6.1.1.4'
N 0.0061 0.0033 12.2126 0.0057 3.1322 9.8933 2.0125 28.9975 1.1663 0.5826 -11.5290 'International Tables Vol C 4.2.6.8 and 6.1.1.4'
O 0.0106 0.0060 3.0485 13.2771 2.2868 5.7011 1.5463 0.3239 0.8670 32.9089 0.2508 'International Tables Vol C 4.2.6.8 and 6.1.1.4'
Si 0.0817 0.0704 6.2915 2.4386 3.0353 32.3337 1.9891 0.6785 1.5410 81.6937 1.1407 'International Tables Vol C 4.2.6.8 and 6.1.1.4'
P 0.1023 0.0942 6.4345 1.9067 4.1791 27.1570 1.7800 0.5260 1.4908 68.1645 1.1149 'International Tables Vol C 4.2.6.8 and 6.1.1.4'
Co 0.3494 0.9721 12.2841 4.2791 7.3409 0.2784 4.0034 13.5359 2.3488 71.1692 1.0118 'International Tables Vol C 4.2.6.8 and 6.1.1.4'
Zr -2.9673 0.5597 17.8765 1.2762 10.9480 11.9160 5.4173 0.1176 3.6572 87.6627 2.0693 'International Tables Vol C 4.2.6.8 and 6.1.1.4'

loop_
_geom_angle_atom_site_label_1
_geom_angle_site_symmetry_1
_geom_angle_atom_site_label_2
_geom_angle_atom_site_label_3
_geom_angle_site_symmetry_3
_geom_angle
_geom_angle_publ_flag
P1 13_665 Zr1 P1 7_655 76.174(11) yes
P1 13_665 Zr1 N1 7_655 107.25(3) yes
P1 7_655 Zr1 N1 7_655 34.23(3) yes
P1 13_665 Zr1 N1 13_665 34.23(3) yes
P1 7_655 Zr1 N1 13_665 97.25(3) yes
N1 7_655 Zr1 N1 13_665 116.409(17) yes
P1 13_665 Zr1 Co1 . 45.421(7) yes
P1 7_655 Zr1 Co1 . 45.421(7) yes
N1 7_655 Zr1 Co1 . 78.94(3) yes
N1 13_665 Zr1 Co1 . 78.94(3) yes
P1 13_665 Zr1 P1 . 76.174(10) yes
P1 7_655 Zr1 P1 . 76.174(10) yes
N1 7_655 Zr1 P1 . 97.25(3) yes
N1 13_665 Zr1 P1 . 107.25(3) yes
Co1 . Zr1 P1 . 45.421(6) yes
P1 13_665 Zr1 O2 . 134.579(7) yes
P1 7_655 Zr1 O2 . 134.579(7) yes
N1 7_655 Zr1 O2 . 101.06(3) yes
N1 13_665 Zr1 O2 . 101.06(3) yes
Co1 . Zr1 O2 . 179.994 yes
P1 13_665 Zr1 N1 . 97.25(3) yes
P1 7_655 Zr1 N1 . 107.25(3) yes
N1 7_655 Zr1 N1 . 116.409(17) yes
N1 13_665 Zr1 N1 . 116.409(16) yes
Co1 . Zr1 N1 . 78.94(3) yes
P1 . Zr1 O2 . 134.579(7) yes
P1 . Zr1 N1 . 34.23(3) yes
O2 . Zr1 N1 . 101.06(3) yes
Zr1 . Co1 P1 7_655 71.638(10) yes
Zr1 . Co1 P1 13_665 71.638(10) yes
P1 7_655 Co1 P1 13_665 110.557(11) yes
Zr1 . Co1 C1 7_655 171.13(11) yes
P1 7_655 Co1 C1 7_655 99.50(11) yes
P1 13_665 Co1 C1 7_655 112.3(2) yes
Zr1 . Co1 C1 13_665 171.13(11) yes
P1 7_655 Co1 C1 13_665 112.9(2) yes
P1 13_665 Co1 C1 13_665 99.50(11) yes
C1 7_655 Co1 C1 13_665 15.3(2) yes
Zr1 . Co1 P1 . 71.638(10) yes
P1 7_655 Co1 P1 . 110.557(11) yes
P1 13_665 Co1 P1 . 110.557(10) yes
C1 7_655 Co1 P1 . 112.9(2) yes
C1 13_665 Co1 P1 . 112.3(2) yes
Zr1 . Co1 C1 . 171.13(11) yes
P1 7_655 Co1 C1 . 112.3(2) yes
P1 13_665 Co1 C1 . 112.9(2) yes
C1 7_655 Co1 C1 . 15.3(2) yes
C1 13_665 Co1 C1 . 15.3(2) yes
P1 . Co1 C1 . 99.50(11) yes
Zr1 . P1 Co1 . 62.941(11) yes
Zr1 . P1 N1 . 45.16(3) yes
Co1 . P1 N1 . 106.94(3) yes
Zr1 . P1 C2 . 115.64(4) yes
Co1 . P1 C2 . 114.54(4) yes
N1 . P1 C2 . 106.71(5) yes
Zr1 . P1 C5 . 135.75(4) yes
Co1 . P1 C5 . 114.34(4) yes
N1 . P1 C5 . 108.55(5) yes
C2 . P1 C5 . 105.42(6) yes
C17 7_655 Si1 C17 13_665 109.56(4) yes
C17 7_655 Si1 O2 . 109.38(4) yes
C17 13_665 Si1 O2 . 109.38(4) yes
C17 7_655 Si1 C17 . 109.56(4) yes
C17 13_665 Si1 C17 . 109.56(4) yes
O2 . Si1 C17 . 109.38(4) yes
Si1 . O2 Zr1 . 179.994 yes
P1 . N1 Zr1 . 100.61(4) yes
P1 . N1 C8 . 131.39(7) yes
Zr1 . N1 C8 . 126.93(7) yes
O1 7_655 C1 Co1 . 146.1(4) yes
O1 13_665 C1 Co1 . 147.9(4) yes
O1 . C1 Co1 . 175.3(4) yes
P1 . C2 C3 . 114.02(9) yes
P1 . C2 C4 . 117.88(9) yes
C3 . C2 C4 . 108.80(10) yes
P1 . C2 H21 . 103.0 no
C3 . C2 H21 . 105.0 no
C4 . C2 H21 . 106.9 no
C2 . C3 H31 . 111.5 no
C2 . C3 H32 . 110.3 no
H31 . C3 H32 . 107.3 no
C2 . C3 H33 . 112.8 no
H31 . C3 H33 . 108.6 no
H32 . C3 H33 . 106.1 no
C2 . C4 H41 . 110.7 no
C2 . C4 H42 . 108.1 no
H41 . C4 H42 . 108.6 no
C2 . C4 H43 . 112.3 no
H41 . C4 H43 . 109.2 no
H42 . C4 H43 . 107.9 no
P1 . C5 C6 . 113.59(10) yes
P1 . C5 C7 . 117.41(9) yes
C6 . C5 C7 . 107.87(11) yes
P1 . C5 H51 . 104.0 no
C6 . C5 H51 . 105.5 no
C7 . C5 H51 . 107.5 no
C5 . C6 H61 . 107.1 no
C5 . C6 H62 . 108.4 no
H61 . C6 H62 . 110.7 no
C5 . C6 H63 . 106.9 no
H61 . C6 H63 . 111.2 no
H62 . C6 H63 . 112.3 no
C5 . C7 H71 . 109.2 no
C5 . C7 H72 . 111.9 no
H71 . C7 H72 . 108.3 no
C5 . C7 H73 . 109.1 no
H71 . C7 H73 . 107.5 no
H72 . C7 H73 . 110.7 no
N1 . C8 C9 . 121.77(10) yes
N1 . C8 C15 . 119.49(10) yes
C9 . C8 C15 . 118.52(10) yes
C8 . C9 C10 . 123.37(11) yes
C8 . C9 C11 . 119.39(11) yes
C10 . C9 C11 . 117.21(11) yes
C9 . C10 H101 . 110.1 no
C9 . C10 H102 . 108.8 no
H101 . C10 H102 . 109.4 no
C9 . C10 H103 . 110.4 no
H101 . C10 H103 . 109.4 no
H102 . C10 H103 . 108.7 no
C9 . C11 C12 . 122.51(12) yes
C9 . C11 H111 . 117.1 no
C12 . C11 H111 . 120.4 no
C11 . C12 C13 . 121.59(14) yes
C11 . C12 C14 . 117.60(12) yes
C13 . C12 C14 . 120.73(15) yes
C12 . C13 H131 . 109.7 no
C12 . C13 H132 . 109.3 no
H131 . C13 H132 . 109.2 no
C12 . C13 H133 . 111.5 no
H131 . C13 H133 . 109.1 no
H132 . C13 H133 . 108.1 no
C12 . C14 C15 . 122.16(12) yes
C12 . C14 H141 . 120.8 no
C15 . C14 H141 . 117.0 no
C8 . C15 C14 . 119.72(11) yes
C8 . C15 C16 . 121.81(10) yes
C14 . C15 C16 . 118.47(11) yes
C15 . C16 H161 . 111.3 no
C15 . C16 H162 . 112.6 no
H161 . C16 H162 . 105.4 no
C15 . C16 H163 . 111.6 no
H161 . C16 H163 . 106.4 no
H162 . C16 H163 . 109.2 no
Si1 . C17 C18 . 123.06(9) yes
Si1 . C17 C22 . 119.26(9) yes
C18 . C17 C22 . 117.68(11) yes
C17 . C18 C19 . 121.29(12) yes
C17 . C18 H181 . 120.9 no
C19 . C18 H181 . 117.7 no
C18 . C19 C20 . 119.97(12) yes
C18 . C19 H191 . 120.0 no
C20 . C19 H191 . 120.0 no
C19 . C20 C21 . 119.68(12) yes
C19 . C20 H201 . 120.0 no
C21 . C20 H201 . 120.3 no
C20 . C21 C22 . 120.21(12) yes
C20 . C21 H211 . 120.6 no
C22 . C21 H211 . 119.2 no
C17 . C22 C21 . 121.16(12) yes
C17 . C22 H221 . 120.9 no
C21 . C22 H221 . 117.8 no

loop_
_geom_bond_atom_site_label_1
_geom_bond_atom_site_label_2
_geom_bond_site_symmetry_2
_geom_bond_distance
_geom_bond_publ_flag
Zr1 P1 13_665 2.9582(3) yes
Zr1 P1 7_655 2.9582(3) yes
Zr1 N1 7_655 2.1340(9) yes
Zr1 N1 13_665 2.1340(9) yes
Zr1 Co1 . 2.7758(4) yes
Zr1 P1 . 2.9582(3) yes
Zr1 O2 . 1.9785(13) yes
Zr1 N1 . 2.1340(9) yes
Co1 P1 7_655 2.2201(3) yes
Co1 P1 13_665 2.2201(3) yes
Co1 C1 7_655 1.748(3) yes
Co1 C1 13_665 1.748(3) yes
Co1 P1 . 2.2201(3) yes
Co1 C1 . 1.748(3) yes
P1 N1 . 1.6931(10) yes
P1 C2 . 1.8761(12) yes
P1 C5 . 1.8734(12) yes
Si1 C17 7_655 1.8783(11) yes
Si1 C17 13_665 1.8783(11) yes
Si1 O2 . 1.6461(14) yes
Si1 C17 . 1.8783(11) yes
O1 C1 13_665 1.285(4) yes
O1 C1 7_655 1.271(5) yes
O1 C1 . 1.158(4) yes
N1 C8 . 1.4373(14) yes
C2 C3 . 1.5340(18) yes
C2 C4 . 1.5356(18) yes
C2 H21 . 0.978 no
C3 H31 . 0.948 no
C3 H32 . 0.977 no
C3 H33 . 0.949 no
C4 H41 . 0.966 no
C4 H42 . 0.971 no
C4 H43 . 0.985 no
C5 C6 . 1.5352(19) yes
C5 C7 . 1.5394(19) yes
C5 H51 . 0.970 no
C6 H61 . 0.977 no
C6 H62 . 0.946 no
C6 H63 . 0.953 no
C7 H71 . 0.964 no
C7 H72 . 0.970 no
C7 H73 . 0.960 no
C8 C9 . 1.4108(15) yes
C8 C15 . 1.4167(16) yes
C9 C10 . 1.5070(17) yes
C9 C11 . 1.3991(17) yes
C10 H101 . 0.951 no
C10 H102 . 0.981 no
C10 H103 . 0.945 no
C11 C12 . 1.383(2) yes
C11 H111 . 0.945 no
C12 C13 . 1.510(2) yes
C12 C14 . 1.393(2) yes
C13 H131 . 0.948 no
C13 H132 . 0.966 no
C13 H133 . 0.967 no
C14 C15 . 1.3917(17) yes
C14 H141 . 0.938 no
C15 C16 . 1.4992(17) yes
C16 H161 . 0.941 no
C16 H162 . 0.964 no
C16 H163 . 0.947 no
C17 C18 . 1.3984(16) yes
C17 C22 . 1.4040(16) yes
C18 C19 . 1.3965(17) yes
C18 H181 . 0.952 no
C19 C20 . 1.389(2) yes
C19 H191 . 0.940 no
C20 C21 . 1.388(2) yes
C20 H201 . 0.944 no
C21 C22 . 1.3919(17) yes
C21 H211 . 0.937 no
C22 H221 . 0.939 no

loop_
_platon_squeeze_void_nr
_platon_squeeze_void_average_x
_platon_squeeze_void_average_y
_platon_squeeze_void_average_z
_platon_squeeze_void_volume
_platon_squeeze_void_count_electrons
_platon_squeeze_void_content
1 0.000 0.000 0.000 511 75 ' '
2 0.333 0.667 0.667 513 75 ' '
3 0.667 0.333 0.333 513 75 ' '
